data_7249104
loop_
_publ_author_name
'Kuri, Prasitaditya'
'Nanubolu, Jagadeesh Babu'

_publ_section_title
;
 Why does the niclosamide drug form solvates or hydrates?
;
_journal_issue 32
_journal_name_full CrystEngComm
_journal_page_first 4313
_journal_page_last 4328
_journal_paper_doi 10.1039/D4CE00463A
_journal_volume 26
_journal_year 2024
_chemical_formula_moiety 'C13 H8 Cl2 N2 O4, C4 H9 N O'
_chemical_formula_sum 'C17 H17 Cl2 N3 O5'
_chemical_formula_weight 414.23
_chemical_name_systematic 'Niclosamide n,n-dimethyl acetamide solvate 1'
_space_group_crystal_system monoclinic
_space_group_IT_number 14
_space_group_name_Hall '-P 2ybc'
_space_group_name_H-M_alt 'P 1 21/c 1'
_atom_sites_solution_hydrogens mixed
_audit_creation_method SHELXL-2018/3
_audit_update_record
;
2024-05-02 deposited with the CCDC.	2024-07-12 downloaded from the CCDC.
;
_cell_angle_alpha 90
_cell_angle_beta 117.1041(18)
_cell_angle_gamma 90
_cell_formula_units_Z 4
_cell_length_a 10.3963(4)
_cell_length_b 20.4099(7)
_cell_length_c 9.9364(4)
_cell_measurement_reflns_used 8073
_cell_measurement_temperature 293(2)
_cell_measurement_theta_max 27.156
_cell_measurement_theta_min 2.416
_cell_volume 1876.84(13)
_computing_cell_refinement '<i>SAINT</i> (Bruker, 2016)'
_computing_data_collection '<i>APEX3</i> (Bruker, 2016)'
_computing_data_reduction 'Bruker SAINT'
_computing_structure_refinement 'SHELXL-2018/3 (Sheldrick, 2018)'
_computing_structure_solution 'SHELXT 2018/2 (Sheldrick, 2018)'
_diffrn_ambient_temperature 293(2)
_diffrn_measured_fraction_theta_full 0.999
_diffrn_measured_fraction_theta_max 0.999
_diffrn_measurement_device_type 'Bruker D8 QUEST PHOTON III C7 HPAD'
_diffrn_measurement_method '\w and \f'
_diffrn_radiation_type MoK\a
_diffrn_radiation_wavelength 0.71073
_diffrn_reflns_av_R_equivalents 0.0555
_diffrn_reflns_av_unetI/netI 0.0452
_diffrn_reflns_Laue_measured_fraction_full 0.999
_diffrn_reflns_Laue_measured_fraction_max 0.999
_diffrn_reflns_limit_h_max 11
_diffrn_reflns_limit_h_min -13
_diffrn_reflns_limit_k_max 25
_diffrn_reflns_limit_k_min -26
_diffrn_reflns_limit_l_max 12
_diffrn_reflns_limit_l_min -11
_diffrn_reflns_number 23012
_diffrn_reflns_point_group_measured_fraction_full 0.999
_diffrn_reflns_point_group_measured_fraction_max 0.999
_diffrn_reflns_theta_full 25.242
_diffrn_reflns_theta_max 27.498
_diffrn_reflns_theta_min 2.416
_diffrn_source microfocus
_exptl_absorpt_coefficient_mu 0.380
_exptl_absorpt_correction_T_max 0.7461
_exptl_absorpt_correction_T_min 0.4848
_exptl_absorpt_correction_type multi-scan
_exptl_absorpt_process_details
;
 SADABS 2016/2: Krause, L., Herbst-Irmer, R., Sheldrick G.M. & Stalke D.,
 J. Appl. Cryst. 48 (2015) 3-10
;
_exptl_crystal_density_diffrn 1.466
_exptl_crystal_description NEEDLE
_exptl_crystal_F_000 856
_exptl_crystal_size_max 0.260
_exptl_crystal_size_mid 0.120
_exptl_crystal_size_min 0.090
_refine_diff_density_max 0.305
_refine_diff_density_min -0.226
_refine_diff_density_rms 0.049
_refine_ls_extinction_method none
_refine_ls_goodness_of_fit_ref 1.052
_refine_ls_hydrogen_treatment mixed
_refine_ls_matrix_type full
_refine_ls_number_parameters 255
_refine_ls_number_reflns 4308
_refine_ls_number_restraints 1
_refine_ls_restrained_S_all 1.053
_refine_ls_R_factor_all 0.0741
_refine_ls_R_factor_gt 0.0470
_refine_ls_shift/su_max 0.001
_refine_ls_shift/su_mean 0.000
_refine_ls_structure_factor_coef Fsqd
_refine_ls_weighting_details 'w=1/[\s^2^(Fo^2^)+(0.0504P)^2^+0.7797P] where P=(Fo^2^+2Fc^2^)/3'
_refine_ls_weighting_scheme calc
_refine_ls_wR_factor_gt 0.1119
_refine_ls_wR_factor_ref 0.1317
_reflns_Friedel_coverage 0.000
_reflns_number_gt 3010
_reflns_number_total 4308
_reflns_threshold_expression 'I > 2\s(I)'
_cod_data_source_file d4ce00463a2.cif
_cod_data_source_block KB480_0m
_cod_depositor_comments 'Adding full bibliography for 7249103--7249108.cif.'
_cod_original_sg_symbol_H-M 'P 21/c'
_cod_database_code 7249104
_shelx_shelxl_version_number 2018/3
_shelx_space_group_comment
;
The symmetry employed for this shelxl refinement is uniquely defined
by the following loop, which should always be used as a source of
symmetry information in preference to the above space-group names.
They are only intended as comments.
;
_shelx_estimated_absorpt_t_min 0.908
_shelx_estimated_absorpt_t_max 0.967

loop_
_space_group_symop_operation_xyz
'x, y, z'
'-x, y+1/2, -z+1/2'
'-x, -y, -z'
'x, -y-1/2, z-1/2'

loop_
_atom_site_label
_atom_site_type_symbol
_atom_site_fract_x
_atom_site_fract_y
_atom_site_fract_z
_atom_site_U_iso_or_equiv
_atom_site_adp_type
_atom_site_occupancy
_atom_site_site_symmetry_order
_atom_site_calc_flag
_atom_site_refinement_flags_posn
_atom_site_refinement_flags_adp
_atom_site_refinement_flags_occupancy
_atom_site_disorder_assembly
_atom_site_disorder_group
O1 O 0.43928(19) 0.59845(8) 0.44347(18) 0.0661(5) Uani 1 1 d . . . . .
N1 N 0.45196(19) 0.70945(8) 0.4616(2) 0.0427(4) Uani 1 1 d D . . . .
H1N H 0.495(2) 0.7402(10) 0.525(2) 0.051(7) Uiso 1 1 d D . . . .
Cl1 Cl 0.76629(10) 0.48843(3) 0.95632(8) 0.0927(3) Uani 1 1 d . . . . .
C1 C 0.4903(2) 0.64754(10) 0.5185(2) 0.0421(5) Uani 1 1 d . . . . .
Cl2 Cl 0.41627(7) 0.85285(3) 0.42004(6) 0.05488(19) Uani 1 1 d . . . . .
C2 C 0.5995(2) 0.64250(10) 0.6819(2) 0.0401(5) Uani 1 1 d . . . . .
O2 O 0.63480(19) 0.75689(8) 0.72661(19) 0.0582(5) Uani 1 1 d . . . . .
H2O H 0.679(3) 0.7838(14) 0.792(3) 0.075(9) Uiso 1 1 d . . . . .
N2 N 0.0530(2) 0.79387(10) -0.1192(2) 0.0511(5) Uani 1 1 d . . . . .
C3 C 0.6674(2) 0.69478(10) 0.7793(2) 0.0429(5) Uani 1 1 d . . . . .
O3 O -0.0153(2) 0.75348(9) -0.21599(19) 0.0706(5) Uani 1 1 d . . . . .
N3 N 0.8470(2) 0.93624(9) 1.0497(3) 0.0616(6) Uani 1 1 d . . . . .
C4 C 0.7667(2) 0.68289(12) 0.9292(2) 0.0524(6) Uani 1 1 d . . . . .
H4 H 0.812412 0.717903 0.993133 0.063 Uiso 1 1 calc R U . . .
O4 O 0.0423(2) 0.85257(8) -0.1419(2) 0.0751(6) Uani 1 1 d . . . . .
C5 C 0.7977(3) 0.62009(12) 0.9831(3) 0.0553(6) Uani 1 1 d . . . . .
H5 H 0.864033 0.612329 1.083247 0.066 Uiso 1 1 calc R U . . .
O5 O 0.7782(2) 0.83984(8) 0.9367(2) 0.0763(6) Uani 1 1 d . . . . .
C6 C 0.7292(3) 0.56830(11) 0.8870(3) 0.0536(6) Uani 1 1 d . . . . .
C7 C 0.6325(2) 0.57879(10) 0.7389(2) 0.0461(5) Uani 1 1 d . . . . .
H7 H 0.588421 0.543308 0.675861 0.055 Uiso 1 1 calc R U . . .
C8 C 0.3509(2) 0.72760(9) 0.3168(2) 0.0385(4) Uani 1 1 d . . . . .
C9 C 0.2706(2) 0.68297(10) 0.2022(2) 0.0467(5) Uani 1 1 d . . . . .
H9 H 0.283956 0.638275 0.221948 0.056 Uiso 1 1 calc R U . . .
C10 C 0.1719(2) 0.70407(10) 0.0603(2) 0.0473(5) Uani 1 1 d . . . . .
H10 H 0.118309 0.673937 -0.014592 0.057 Uiso 1 1 calc R U . . .
C11 C 0.1539(2) 0.77029(10) 0.0312(2) 0.0416(5) Uani 1 1 d . . . . .
C12 C 0.2309(2) 0.81593(10) 0.1410(2) 0.0423(5) Uani 1 1 d . . . . .
H12 H 0.218226 0.860507 0.119553 0.051 Uiso 1 1 calc R U . . .
C13 C 0.3264(2) 0.79447(10) 0.2821(2) 0.0401(5) Uani 1 1 d . . . . .
C14 C 0.7673(3) 0.90071(13) 0.9291(3) 0.0595(6) Uani 1 1 d . . . . .
C15 C 0.6640(4) 0.93330(17) 0.7849(4) 0.0926(10) Uani 1 1 d . . . . .
H15A H 0.710899 0.969771 0.764683 0.139 Uiso 1 1 calc R U . . .
H15B H 0.581230 0.948548 0.794551 0.139 Uiso 1 1 calc R U . . .
H15C H 0.633742 0.902454 0.703243 0.139 Uiso 1 1 calc R U . . .
C16 C 0.9482(3) 0.90395(14) 1.1875(3) 0.0705(7) Uani 1 1 d . . . . .
H16A H 0.953647 0.858258 1.167670 0.106 Uiso 1 1 calc R U . . .
H16B H 0.915890 0.908686 1.263362 0.106 Uiso 1 1 calc R U . . .
H16C H 1.041939 0.923512 1.222545 0.106 Uiso 1 1 calc R U . . .
C17 C 0.8388(5) 1.00712(13) 1.0555(5) 0.1028(12) Uani 1 1 d . . . . .
H17A H 0.914725 1.026385 1.039094 0.154 Uiso 1 1 calc R U . . .
H17B H 0.849211 1.020098 1.152782 0.154 Uiso 1 1 calc R U . . .
H17C H 0.746905 1.021736 0.978312 0.154 Uiso 1 1 calc R U . . .

loop_
_atom_site_aniso_label
_atom_site_aniso_U_11
_atom_site_aniso_U_22
_atom_site_aniso_U_33
_atom_site_aniso_U_23
_atom_site_aniso_U_13
_atom_site_aniso_U_12
O1 0.0798(12) 0.0411(9) 0.0443(9) -0.0031(7) -0.0007(8) -0.0053(8)
N1 0.0463(10) 0.0377(9) 0.0344(9) -0.0038(7) 0.0099(8) -0.0020(8)
Cl1 0.1253(7) 0.0510(4) 0.0577(4) 0.0140(3) 0.0032(4) 0.0047(4)
C1 0.0430(11) 0.0409(11) 0.0361(11) -0.0016(8) 0.0126(9) -0.0018(9)
Cl2 0.0685(4) 0.0420(3) 0.0456(3) -0.0093(2) 0.0186(3) -0.0089(2)
C2 0.0386(11) 0.0432(11) 0.0355(11) -0.0019(8) 0.0143(9) -0.0026(8)
O2 0.0665(11) 0.0390(9) 0.0463(10) -0.0054(7) 0.0059(8) -0.0058(7)
N2 0.0499(11) 0.0527(11) 0.0414(11) 0.0045(9) 0.0127(9) -0.0001(9)
C3 0.0446(11) 0.0396(11) 0.0391(11) -0.0034(9) 0.0146(9) -0.0028(9)
O3 0.0775(12) 0.0600(11) 0.0426(10) 0.0013(8) -0.0002(9) -0.0050(9)
N3 0.0738(14) 0.0400(10) 0.0730(15) -0.0101(10) 0.0351(12) -0.0060(10)
C4 0.0562(14) 0.0505(13) 0.0390(12) -0.0077(10) 0.0116(10) -0.0096(10)
O4 0.0898(14) 0.0493(10) 0.0570(11) 0.0138(8) 0.0080(10) 0.0039(9)
C5 0.0562(14) 0.0590(14) 0.0339(12) 0.0022(10) 0.0061(10) -0.0026(11)
O5 0.0959(15) 0.0460(10) 0.0667(12) -0.0139(8) 0.0194(11) -0.0118(9)
C6 0.0618(14) 0.0458(12) 0.0418(13) 0.0043(10) 0.0137(11) 0.0011(10)
C7 0.0521(13) 0.0408(11) 0.0379(12) -0.0021(9) 0.0140(10) -0.0026(9)
C8 0.0379(10) 0.0403(11) 0.0353(11) -0.0011(8) 0.0149(9) 0.0001(8)
C9 0.0522(13) 0.0363(11) 0.0420(12) -0.0024(9) 0.0132(10) -0.0004(9)
C10 0.0481(12) 0.0432(12) 0.0398(12) -0.0049(9) 0.0105(10) -0.0037(9)
C11 0.0411(11) 0.0435(11) 0.0364(11) 0.0017(8) 0.0143(9) 0.0001(9)
C12 0.0462(12) 0.0377(11) 0.0429(12) 0.0027(9) 0.0201(10) 0.0018(9)
C13 0.0429(11) 0.0389(10) 0.0383(11) -0.0051(8) 0.0185(9) -0.0050(8)
C14 0.0646(16) 0.0554(15) 0.0583(16) -0.0052(12) 0.0279(13) -0.0069(12)
C15 0.102(2) 0.095(2) 0.072(2) 0.0205(18) 0.0318(19) 0.0101(19)
C16 0.0640(16) 0.0695(17) 0.0643(18) -0.0130(14) 0.0172(14) -0.0022(13)
C17 0.141(3) 0.0396(15) 0.141(3) -0.0144(17) 0.076(3) -0.0061(17)

loop_
_atom_type_symbol
_atom_type_description
_atom_type_scat_dispersion_real
_atom_type_scat_dispersion_imag
_atom_type_scat_source
C C 0.0033 0.0016 'International Tables Vol C Tables 4.2.6.8 and 6.1.1.4'
H H 0.0000 0.0000 'International Tables Vol C Tables 4.2.6.8 and 6.1.1.4'
N N 0.0061 0.0033 'International Tables Vol C Tables 4.2.6.8 and 6.1.1.4'
O O 0.0106 0.0060 'International Tables Vol C Tables 4.2.6.8 and 6.1.1.4'
Cl Cl 0.1484 0.1585 'International Tables Vol C Tables 4.2.6.8 and 6.1.1.4'

loop_
_geom_angle_atom_site_label_1
_geom_angle_atom_site_label_2
_geom_angle_atom_site_label_3
_geom_angle
_geom_angle_site_symmetry_1
_geom_angle_site_symmetry_3
_geom_angle_publ_flag
C1 N1 C8 127.90(18) . . ?
C1 N1 H1N 114.6(16) . . ?
C8 N1 H1N 117.5(16) . . ?
O1 C1 N1 122.96(19) . . ?
O1 C1 C2 120.65(19) . . ?
N1 C1 C2 116.38(18) . . ?
C3 C2 C7 118.48(19) . . ?
C3 C2 C1 126.25(18) . . ?
C7 C2 C1 115.26(18) . . ?
C3 O2 H2O 112(2) . . ?
O4 N2 O3 123.3(2) . . ?
O4 N2 C11 118.51(19) . . ?
O3 N2 C11 118.22(18) . . ?
O2 C3 C4 120.61(19) . . ?
O2 C3 C2 119.26(18) . . ?
C4 C3 C2 120.13(19) . . ?
C14 N3 C16 119.5(2) . . ?
C14 N3 C17 124.0(3) . . ?
C16 N3 C17 116.5(3) . . ?
C5 C4 C3 120.6(2) . . ?
C5 C4 H4 119.7 . . ?
C3 C4 H4 119.7 . . ?
C4 C5 C6 119.3(2) . . ?
C4 C5 H5 120.4 . . ?
C6 C5 H5 120.4 . . ?
C7 C6 C5 121.2(2) . . ?
C7 C6 Cl1 119.54(18) . . ?
C5 C6 Cl1 119.30(18) . . ?
C6 C7 C2 120.4(2) . . ?
C6 C7 H7 119.8 . . ?
C2 C7 H7 119.8 . . ?
N1 C8 C9 123.91(18) . . ?
N1 C8 C13 118.72(18) . . ?
C9 C8 C13 117.37(18) . . ?
C10 C9 C8 121.2(2) . . ?
C10 C9 H9 119.4 . . ?
C8 C9 H9 119.4 . . ?
C11 C10 C9 119.2(2) . . ?
C11 C10 H10 120.4 . . ?
C9 C10 H10 120.4 . . ?
C10 C11 C12 121.47(19) . . ?
C10 C11 N2 120.24(19) . . ?
C12 C11 N2 118.29(18) . . ?
C13 C12 C11 118.86(19) . . ?
C13 C12 H12 120.6 . . ?
C11 C12 H12 120.6 . . ?
C12 C13 C8 121.93(18) . . ?
C12 C13 Cl2 117.90(16) . . ?
C8 C13 Cl2 120.17(16) . . ?
O5 C14 N3 119.4(2) . . ?
O5 C14 C15 120.4(3) . . ?
N3 C14 C15 120.2(3) . . ?
C14 C15 H15A 109.5 . . ?
C14 C15 H15B 109.5 . . ?
H15A C15 H15B 109.5 . . ?
C14 C15 H15C 109.5 . . ?
H15A C15 H15C 109.5 . . ?
H15B C15 H15C 109.5 . . ?
N3 C16 H16A 109.5 . . ?
N3 C16 H16B 109.5 . . ?
H16A C16 H16B 109.5 . . ?
N3 C16 H16C 109.5 . . ?
H16A C16 H16C 109.5 . . ?
H16B C16 H16C 109.5 . . ?
N3 C17 H17A 109.5 . . ?
N3 C17 H17B 109.5 . . ?
H17A C17 H17B 109.5 . . ?
N3 C17 H17C 109.5 . . ?
H17A C17 H17C 109.5 . . ?
H17B C17 H17C 109.5 . . ?

loop_
_geom_bond_atom_site_label_1
_geom_bond_atom_site_label_2
_geom_bond_distance
_geom_bond_site_symmetry_2
_geom_bond_publ_flag
O1 C1 1.217(2) . ?
N1 C1 1.367(3) . ?
N1 C8 1.391(3) . ?
N1 H1N 0.858(16) . ?
Cl1 C6 1.743(2) . ?
C1 C2 1.502(3) . ?
Cl2 C13 1.733(2) . ?
C2 C3 1.397(3) . ?
C2 C7 1.397(3) . ?
O2 C3 1.354(3) . ?
O2 H2O 0.82(3) . ?
N2 O4 1.215(2) . ?
N2 O3 1.219(2) . ?
N2 C11 1.461(3) . ?
C3 C4 1.394(3) . ?
N3 C14 1.320(3) . ?
N3 C16 1.450(3) . ?
N3 C17 1.452(3) . ?
C4 C5 1.370(3) . ?
C4 H4 0.9300 . ?
C5 C6 1.385(3) . ?
C5 H5 0.9300 . ?
O5 C14 1.247(3) . ?
C6 C7 1.369(3) . ?
C7 H7 0.9300 . ?
C8 C9 1.399(3) . ?
C8 C13 1.402(3) . ?
C9 C10 1.381(3) . ?
C9 H9 0.9300 . ?
C10 C11 1.377(3) . ?
C10 H10 0.9300 . ?
C11 C12 1.380(3) . ?
C12 C13 1.369(3) . ?
C12 H12 0.9300 . ?
C14 C15 1.499(4) . ?
C15 H15A 0.9600 . ?
C15 H15B 0.9600 . ?
C15 H15C 0.9600 . ?
C16 H16A 0.9600 . ?
C16 H16B 0.9600 . ?
C16 H16C 0.9600 . ?
C17 H17A 0.9600 . ?
C17 H17B 0.9600 . ?
C17 H17C 0.9600 . ?

loop_
_geom_torsion_atom_site_label_1
_geom_torsion_atom_site_label_2
_geom_torsion_atom_site_label_3
_geom_torsion_atom_site_label_4
_geom_torsion
_geom_torsion_site_symmetry_1
_geom_torsion_site_symmetry_2
_geom_torsion_site_symmetry_3
_geom_torsion_site_symmetry_4
_geom_torsion_publ_flag
C8 N1 C1 O1 1.5(4) . . . . ?
C8 N1 C1 C2 -177.84(19) . . . . ?
O1 C1 C2 C3 179.1(2) . . . . ?
N1 C1 C2 C3 -1.5(3) . . . . ?
O1 C1 C2 C7 -1.9(3) . . . . ?
N1 C1 C2 C7 177.48(19) . . . . ?
C7 C2 C3 O2 -178.9(2) . . . . ?
C1 C2 C3 O2 0.1(3) . . . . ?
C7 C2 C3 C4 0.8(3) . . . . ?
C1 C2 C3 C4 179.8(2) . . . . ?
O2 C3 C4 C5 178.8(2) . . . . ?
C2 C3 C4 C5 -0.8(4) . . . . ?
C3 C4 C5 C6 0.0(4) . . . . ?
C4 C5 C6 C7 0.7(4) . . . . ?
C4 C5 C6 Cl1 -179.0(2) . . . . ?
C5 C6 C7 C2 -0.7(4) . . . . ?
Cl1 C6 C7 C2 178.95(18) . . . . ?
C3 C2 C7 C6 0.0(3) . . . . ?
C1 C2 C7 C6 -179.1(2) . . . . ?
C1 N1 C8 C9 -0.5(3) . . . . ?
C1 N1 C8 C13 179.1(2) . . . . ?
N1 C8 C9 C10 -179.9(2) . . . . ?
C13 C8 C9 C10 0.5(3) . . . . ?
C8 C9 C10 C11 0.8(3) . . . . ?
C9 C10 C11 C12 -0.8(3) . . . . ?
C9 C10 C11 N2 178.4(2) . . . . ?
O4 N2 C11 C10 -178.3(2) . . . . ?
O3 N2 C11 C10 1.0(3) . . . . ?
O4 N2 C11 C12 0.9(3) . . . . ?
O3 N2 C11 C12 -179.8(2) . . . . ?
C10 C11 C12 C13 -0.5(3) . . . . ?
N2 C11 C12 C13 -179.66(19) . . . . ?
C11 C12 C13 C8 1.8(3) . . . . ?
C11 C12 C13 Cl2 -177.44(16) . . . . ?
N1 C8 C13 C12 178.52(19) . . . . ?
C9 C8 C13 C12 -1.8(3) . . . . ?
N1 C8 C13 Cl2 -2.3(3) . . . . ?
C9 C8 C13 Cl2 177.44(16) . . . . ?
C16 N3 C14 O5 1.5(4) . . . . ?
C17 N3 C14 O5 -177.3(3) . . . . ?
C16 N3 C14 C15 -179.0(3) . . . . ?
C17 N3 C14 C15 2.2(4) . . . . ?
